data_4513130
loop_
_publ_author_name
'Hisamatsu, Shugo'
'Masu, Hyuma'
'Takahashi, Masahiro'
'Kishikawa, Keiki'
'Kohmoto, Shigeo'

_publ_section_title
;
 Pairwise Packing of Anthracene Fluorophore: Hydrogen-Bonding-Assisted
 Dimer Emission in Solid State
;
_journal_issue 5
_journal_name_full 'Crystal Growth &amp; Design'
_journal_page_first 2291
_journal_paper_doi 10.1021/acs.cgd.5b00081
_journal_volume 15
_journal_year 2015
_chemical_formula_moiety 'C24 H28 N2 O4'
_chemical_formula_sum 'C24 H28 N2 O4'
_chemical_formula_weight 408.48
_chemical_name_systematic
; 
 ? 
;
_space_group_IT_number 15
_symmetry_cell_setting monoclinic
_symmetry_space_group_name_Hall '-C 2yc'
_symmetry_space_group_name_H-M 'C 1 2/c 1'
_atom_sites_solution_hydrogens geom
_atom_sites_solution_primary direct
_atom_sites_solution_secondary difmap
_audit_creation_method SHELXL-97
_cell_angle_alpha 90.00
_cell_angle_beta 125.0430(10)
_cell_angle_gamma 90.00
_cell_formula_units_Z 4
_cell_length_a 25.558(2)
_cell_length_b 5.7536(6)
_cell_length_c 18.2559(18)
_cell_measurement_reflns_used 2702
_cell_measurement_temperature 173
_cell_measurement_theta_max 27.33
_cell_measurement_theta_min 2.73
_cell_volume 2197.9(4)
_computing_cell_refinement 'APEX2 (Bruker AXS, 2006)'
_computing_data_collection 'APEX2 (Bruker AXS, 2006)'
_computing_data_reduction 'SAINT (Bruker AXS, 2004)'
_computing_molecular_graphics 'XSHEL (Bruker AXS,2002)'
_computing_publication_material 'XCIF (Bruker AXS, 2001)'
_computing_structure_refinement 'SHELXL-97 (Sheldrick, 1997)'
_computing_structure_solution 'SHELXS-97 (Sheldrick, 1997)'
_diffrn_ambient_temperature 173
_diffrn_detector_area_resol_mean 8.333
_diffrn_measured_fraction_theta_full 0.997
_diffrn_measured_fraction_theta_max 0.983
_diffrn_measurement_device_type 'Bruker APEXII CCD area detector'
_diffrn_measurement_method 'phi and omega scans'
_diffrn_radiation_monochromator graphite
_diffrn_radiation_source 'fine-focus sealed tube'
_diffrn_radiation_type MoK\a
_diffrn_radiation_wavelength 0.71073
_diffrn_reflns_av_R_equivalents 0.0143
_diffrn_reflns_av_sigmaI/netI 0.0183
_diffrn_reflns_limit_h_max 21
_diffrn_reflns_limit_h_min -32
_diffrn_reflns_limit_k_max 7
_diffrn_reflns_limit_k_min -7
_diffrn_reflns_limit_l_max 23
_diffrn_reflns_limit_l_min -14
_diffrn_reflns_number 5840
_diffrn_reflns_theta_full 25.00
_diffrn_reflns_theta_max 27.40
_diffrn_reflns_theta_min 1.95
_exptl_absorpt_coefficient_mu 0.084
_exptl_absorpt_correction_T_max 0.9834
_exptl_absorpt_correction_T_min 0.9703
_exptl_absorpt_correction_type empirical
_exptl_absorpt_process_details
;
SADABS Sheldrick 1996
;
_exptl_crystal_colour 'pale yellow'
_exptl_crystal_density_diffrn 1.234
_exptl_crystal_density_method 'not measured'
_exptl_crystal_description plate
_exptl_crystal_F_000 872
_exptl_crystal_size_max 0.36
_exptl_crystal_size_mid 0.36
_exptl_crystal_size_min 0.20
_refine_diff_density_max 0.232
_refine_diff_density_min -0.254
_refine_diff_density_rms 0.047
_refine_ls_extinction_method none
_refine_ls_goodness_of_fit_ref 1.057
_refine_ls_hydrogen_treatment constr
_refine_ls_matrix_type full
_refine_ls_number_parameters 139
_refine_ls_number_reflns 2461
_refine_ls_number_restraints 0
_refine_ls_restrained_S_all 1.057
_refine_ls_R_factor_all 0.0428
_refine_ls_R_factor_gt 0.0363
_refine_ls_shift/su_max 0.001
_refine_ls_shift/su_mean 0.000
_refine_ls_structure_factor_coef Fsqd
_refine_ls_weighting_details 'calc w=1/[\s^2^(Fo^2^)+(0.0538P)^2^+0.9754P] where P=(Fo^2^+2Fc^2^)/3'
_refine_ls_weighting_scheme calc
_refine_ls_wR_factor_gt 0.0971
_refine_ls_wR_factor_ref 0.1023
_reflns_number_gt 2111
_reflns_number_total 2461
_reflns_threshold_expression >2sigma(I)
_cod_data_source_file cg5b00081_si_002.cif
_cod_data_source_block 15(a120927his1)
_cod_depositor_comments
;
The following automatic conversions were performed:

'_symmetry_cell_setting' value 'Monoclinic' changed to 'monoclinic'
according to
/usr/data/users/saulius/crontab/automatic-downloads/current/ACS/lib/dictionaries/cif_core.dic
dictionary named 'cif_core.dic' version 2.4.2 from 2011-04-26.

Automatic conversion script
Id: cif_fix_values 3271 2015-04-21 07:52:19Z andrius 
;
_cod_original_sg_symbol_H-M 'C2/c  '
_cod_database_code 4513130

loop_
_symmetry_equiv_pos_as_xyz
'x, y, z'
'-x, y, -z+1/2'
'x+1/2, y+1/2, z'
'-x+1/2, y+1/2, -z+1/2'
'-x, -y, -z'
'x, -y, z-1/2'
'-x+1/2, -y+1/2, -z'
'x+1/2, -y+1/2, z-1/2'

loop_
_atom_site_label
_atom_site_type_symbol
_atom_site_fract_x
_atom_site_fract_y
_atom_site_fract_z
_atom_site_U_iso_or_equiv
_atom_site_adp_type
_atom_site_occupancy
_atom_site_symmetry_multiplicity
_atom_site_calc_flag
_atom_site_refinement_flags
C7 C -0.02645(5) 0.3673(2) 0.03670(7) 0.0248(2) Uani 1 1 d .
C8 C -0.03980(5) 0.3070(2) -0.04908(7) 0.0246(2) Uani 1 1 d .
C5 C 0.07871(5) 0.58810(19) 0.24897(7) 0.0234(2) Uani 1 1 d .
C6 C 0.01317(5) 0.5577(2) 0.08384(7) 0.0250(2) Uani 1 1 d .
C9 C -0.07778(5) 0.1063(2) -0.09374(7) 0.0292(3) Uani 1 1 d .
H9 H -0.0868 0.0638 -0.1502 0.035 Uiso 1 1 calc R
C12 C -0.05289(5) 0.2243(2) 0.07193(7) 0.0291(3) Uani 1 1 d .
H12 H -0.0450 0.2626 0.1281 0.035 Uiso 1 1 calc R
C4 C 0.18586(5) 0.4204(2) 0.32563(7) 0.0248(2) Uani 1 1 d .
C3 C 0.17489(6) 0.2472(2) 0.37829(9) 0.0357(3) Uani 1 1 d .
H3A H 0.1588 0.3290 0.4087 0.054 Uiso 1 1 calc R
H3B H 0.2153 0.1697 0.4227 0.054 Uiso 1 1 calc R
H3C H 0.1435 0.1311 0.3374 0.054 Uiso 1 1 calc R
C11 C -0.08900(6) 0.0353(2) 0.02679(8) 0.0321(3) Uani 1 1 d .
H11 H -0.1061 -0.0568 0.0516 0.039 Uiso 1 1 calc R
C10 C -0.10144(6) -0.0258(2) -0.05718(8) 0.0322(3) Uani 1 1 d .
H10 H -0.1264 -0.1594 -0.0880 0.039 Uiso 1 1 calc R
C1 C 0.21881(6) 0.3043(2) 0.28759(8) 0.0336(3) Uani 1 1 d .
H1A H 0.1950 0.1645 0.2544 0.050 Uiso 1 1 calc R
H1B H 0.2625 0.2611 0.3366 0.050 Uiso 1 1 calc R
H1C H 0.2202 0.4123 0.2472 0.050 Uiso 1 1 calc R
C2 C 0.22285(6) 0.6319(2) 0.38024(9) 0.0366(3) Uani 1 1 d .
H2A H 0.2268 0.7416 0.3426 0.055 Uiso 1 1 calc R
H2B H 0.2655 0.5844 0.4308 0.055 Uiso 1 1 calc R
H2C H 0.2002 0.7067 0.4027 0.055 Uiso 1 1 calc R
N1 N 0.02405(4) 0.62109(18) 0.16722(6) 0.0270(2) Uani 1 1 d .
H1 H -0.0078 0.6877 0.1651 0.032 Uiso 1 1 calc R
O1 O 0.08489(4) 0.64256(15) 0.31833(5) 0.0290(2) Uani 1 1 d .
O2 O 0.12407(3) 0.49027(15) 0.24379(5) 0.0271(2) Uani 1 1 d .

loop_
_atom_site_aniso_label
_atom_site_aniso_U_11
_atom_site_aniso_U_22
_atom_site_aniso_U_33
_atom_site_aniso_U_23
_atom_site_aniso_U_13
_atom_site_aniso_U_12
C7 0.0201(5) 0.0366(6) 0.0181(5) 0.0035(4) 0.0112(4) 0.0070(4)
C8 0.0193(5) 0.0358(6) 0.0175(5) 0.0019(4) 0.0099(4) 0.0061(4)
C5 0.0234(5) 0.0304(6) 0.0197(5) 0.0001(4) 0.0143(4) -0.0006(4)
C6 0.0207(5) 0.0390(6) 0.0149(5) 0.0014(4) 0.0100(4) 0.0067(4)
C9 0.0266(5) 0.0385(6) 0.0216(5) -0.0002(5) 0.0134(5) 0.0040(5)
C12 0.0276(6) 0.0419(7) 0.0225(5) 0.0033(5) 0.0172(5) 0.0052(5)
C4 0.0200(5) 0.0314(6) 0.0199(5) 0.0011(4) 0.0096(4) 0.0022(4)
C3 0.0388(7) 0.0375(7) 0.0318(6) 0.0075(5) 0.0209(6) 0.0039(5)
C11 0.0301(6) 0.0402(7) 0.0310(6) 0.0063(5) 0.0204(5) 0.0038(5)
C10 0.0286(6) 0.0369(7) 0.0298(6) -0.0001(5) 0.0160(5) 0.0008(5)
C1 0.0275(6) 0.0416(7) 0.0328(6) -0.0022(5) 0.0179(5) 0.0047(5)
C2 0.0293(6) 0.0368(7) 0.0382(7) -0.0072(5) 0.0163(5) -0.0032(5)
N1 0.0224(5) 0.0435(6) 0.0174(4) 0.0000(4) 0.0128(4) 0.0061(4)
O1 0.0262(4) 0.0449(5) 0.0182(4) -0.0029(3) 0.0142(3) 0.0008(3)
O2 0.0225(4) 0.0423(5) 0.0172(4) 0.0018(3) 0.0118(3) 0.0064(3)

loop_
_atom_type_symbol
_atom_type_description
_atom_type_scat_dispersion_real
_atom_type_scat_dispersion_imag
_atom_type_scat_source
C C 0.0033 0.0016 'International Tables Vol C Tables 4.2.6.8 and 6.1.1.4'
H H 0.0000 0.0000 'International Tables Vol C Tables 4.2.6.8 and 6.1.1.4'
N N 0.0061 0.0033 'International Tables Vol C Tables 4.2.6.8 and 6.1.1.4'
O O 0.0106 0.0060 'International Tables Vol C Tables 4.2.6.8 and 6.1.1.4'

loop_
_geom_angle_atom_site_label_1
_geom_angle_atom_site_label_2
_geom_angle_atom_site_label_3
_geom_angle
_geom_angle_site_symmetry_1
_geom_angle_site_symmetry_3
C6 C7 C12 122.32(10) . .
C6 C7 C8 119.49(10) . .
C12 C7 C8 118.17(10) . .
C6 C8 C9 122.61(10) 5_565 .
C6 C8 C7 118.96(10) 5_565 .
C9 C8 C7 118.38(10) . .
O1 C5 O2 125.29(10) . .
O1 C5 N1 123.03(10) . .
O2 C5 N1 111.68(9) . .
C7 C6 C8 121.54(10) . 5_565
C7 C6 N1 118.91(10) . .
C8 C6 N1 119.48(10) 5_565 .
C10 C9 C8 121.34(11) . .
C10 C9 H9 119.3 . .
C8 C9 H9 119.3 . .
C11 C12 C7 121.35(11) . .
C11 C12 H12 119.3 . .
C7 C12 H12 119.3 . .
O2 C4 C2 110.42(9) . .
O2 C4 C3 109.90(9) . .
C2 C4 C3 112.56(10) . .
O2 C4 C1 102.05(8) . .
C2 C4 C1 110.75(10) . .
C3 C4 C1 110.67(10) . .
C4 C3 H3A 109.5 . .
C4 C3 H3B 109.5 . .
H3A C3 H3B 109.5 . .
C4 C3 H3C 109.5 . .
H3A C3 H3C 109.5 . .
H3B C3 H3C 109.5 . .
C12 C11 C10 120.45(11) . .
C12 C11 H11 119.8 . .
C10 C11 H11 119.8 . .
C9 C10 C11 120.30(12) . .
C9 C10 H10 119.8 . .
C11 C10 H10 119.8 . .
C4 C1 H1A 109.5 . .
C4 C1 H1B 109.5 . .
H1A C1 H1B 109.5 . .
C4 C1 H1C 109.5 . .
H1A C1 H1C 109.5 . .
H1B C1 H1C 109.5 . .
C4 C2 H2A 109.5 . .
C4 C2 H2B 109.5 . .
H2A C2 H2B 109.5 . .
C4 C2 H2C 109.5 . .
H2A C2 H2C 109.5 . .
H2B C2 H2C 109.5 . .
C5 N1 C6 125.93(9) . .
C5 N1 H1 117.0 . .
C6 N1 H1 117.0 . .
C5 O2 C4 120.61(8) . .

loop_
_geom_bond_atom_site_label_1
_geom_bond_atom_site_label_2
_geom_bond_distance
_geom_bond_site_symmetry_2
C7 C6 1.4019(17) .
C7 C12 1.4304(16) .
C7 C8 1.4408(14) .
C8 C6 1.4027(16) 5_565
C8 C9 1.4254(17) .
C5 O1 1.2235(13) .
C5 O2 1.3400(13) .
C5 N1 1.3493(14) .
C6 C8 1.4027(16) 5_565
C6 N1 1.4289(13) .
C9 C10 1.3608(17) .
C9 H9 0.9500 .
C12 C11 1.3566(18) .
C12 H12 0.9500 .
C4 O2 1.4758(12) .
C4 C2 1.5117(16) .
C4 C3 1.5185(16) .
C4 C1 1.5197(16) .
C3 H3A 0.9800 .
C3 H3B 0.9800 .
C3 H3C 0.9800 .
C11 C10 1.4195(17) .
C11 H11 0.9500 .
C10 H10 0.9500 .
C1 H1A 0.9800 .
C1 H1B 0.9800 .
C1 H1C 0.9800 .
C2 H2A 0.9800 .
C2 H2B 0.9800 .
C2 H2C 0.9800 .
N1 H1 0.8800 .
